data_7022035
loop_
_publ_author_name
'Chevrier, In\`es'
'Sagu\'e, Jorge L'
'Brunetto, Priscilla S.'
'Khanna, Nina'
'Rajacic, Zarko'
'Fromm, Katharina M.'

_publ_section_title
;
 Rings, chains and helices: new antimicrobial silver coordination
 compounds with (iso-)nicotinic acid derivatives.
;
_journal_issue 1
_journal_name_full 'Dalton transactions (Cambridge, England : 2003)'
_journal_page_first 217
_journal_page_last 231
_journal_paper_doi 10.1039/c2dt31259j
_journal_volume 42
_journal_year 2013
_chemical_formula_moiety 'C18 H20 Ag N2 O6,C F3 O3 S'
_chemical_formula_sum 'C19 H20 Ag F3 N2 O9 S'
_chemical_formula_weight 617.30
_chemical_name_common 'bisisonicotinate triethyleneglycol'
_chemical_name_systematic
;
?
;
_space_group_IT_number 14
_symmetry_cell_setting monoclinic
_symmetry_space_group_name_Hall '-P 2ybc'
_symmetry_space_group_name_H-M 'P 1 21/c 1'
_atom_sites_solution_hydrogens geom
_atom_sites_solution_primary direct
_atom_sites_solution_secondary difmap
_audit_creation_method SHELXL-97
_cell_angle_alpha 90.00
_cell_angle_beta 116.134(15)
_cell_angle_gamma 90.00
_cell_formula_units_Z 4
_cell_length_a 8.930(5)
_cell_length_b 14.200(5)
_cell_length_c 20.264(5)
_cell_measurement_temperature 293(2)
_cell_volume 2306.9(17)
_computing_cell_refinement Xarea
_computing_data_collection Xarea
_computing_data_reduction Xarea
_computing_molecular_graphics diamond
_computing_publication_material word
_computing_structure_refinement 'SHELXL-97 (Sheldrick, 2008)'
_computing_structure_solution 'SHELXL-97 (Sheldrick, 2008)'
_diffrn_ambient_temperature 293(2)
_diffrn_detector_area_resol_mean 6.67
_diffrn_measured_fraction_theta_full 0.986
_diffrn_measured_fraction_theta_max 0.986
_diffrn_measurement_device_type 'STOE IPDS 2T'
_diffrn_measurement_method 'rotation method'
_diffrn_radiation_monochromator graphite
_diffrn_radiation_source 'fine-focus sealed tube'
_diffrn_radiation_type MoK\a
_diffrn_radiation_wavelength 0.71073
_diffrn_reflns_av_R_equivalents 0.1645
_diffrn_reflns_av_sigmaI/netI 0.1732
_diffrn_reflns_limit_h_max 9
_diffrn_reflns_limit_h_min -9
_diffrn_reflns_limit_k_max 15
_diffrn_reflns_limit_k_min -15
_diffrn_reflns_limit_l_max 9
_diffrn_reflns_limit_l_min -21
_diffrn_reflns_number 5859
_diffrn_reflns_theta_full 22.61
_diffrn_reflns_theta_max 22.61
_diffrn_reflns_theta_min 1.82
_exptl_absorpt_coefficient_mu 1.042
_exptl_absorpt_correction_type none
_exptl_crystal_colour 'transparent yellow grey'
_exptl_crystal_density_diffrn 1.777
_exptl_crystal_density_method 'not measured'
_exptl_crystal_description prism
_exptl_crystal_F_000 1240
_exptl_crystal_size_max 0.2
_exptl_crystal_size_mid 0.1
_exptl_crystal_size_min 0.1
_refine_diff_density_max 0.785
_refine_diff_density_min -0.635
_refine_diff_density_rms 0.117
_refine_ls_extinction_method none
_refine_ls_goodness_of_fit_ref 1.104
_refine_ls_hydrogen_treatment mixed
_refine_ls_matrix_type full
_refine_ls_number_parameters 316
_refine_ls_number_reflns 3017
_refine_ls_number_restraints 0
_refine_ls_restrained_S_all 1.104
_refine_ls_R_factor_all 0.1910
_refine_ls_R_factor_gt 0.0810
_refine_ls_shift/su_max 0.022
_refine_ls_shift/su_mean 0.002
_refine_ls_structure_factor_coef Fsqd
_refine_ls_weighting_details 'calc w=1/[\s^2^(Fo^2^)+(0.0000P)^2^+9.0600P] where P=(Fo^2^+2Fc^2^)/3'
_refine_ls_weighting_scheme calc
_refine_ls_wR_factor_gt 0.1033
_refine_ls_wR_factor_ref 0.1354
_reflns_number_gt 1485
_reflns_number_total 3017
_reflns_threshold_expression >2\s(I)
_cod_data_source_file c2dt31259j.txt
_cod_data_source_block comp3defp21np21c
_cod_original_cell_volume 2306.9(16)
_cod_original_sg_symbol_H-M P21/c
_cod_database_code 7022035

loop_
_symmetry_equiv_pos_as_xyz
'x, y, z'
'-x, y+1/2, -z+1/2'
'-x, -y, -z'
'x, -y-1/2, z-1/2'

loop_
_atom_site_label
_atom_site_type_symbol
_atom_site_fract_x
_atom_site_fract_y
_atom_site_fract_z
_atom_site_U_iso_or_equiv
_atom_site_adp_type
_atom_site_occupancy
_atom_site_symmetry_multiplicity
_atom_site_calc_flag
_atom_site_refinement_flags
Ag1 Ag -1.88800(13) -0.23947(9) -0.92913(7) 0.0595(4) Uani 1 1 d .
O5 O -0.4969(10) -0.3810(7) -0.8189(5) 0.055(3) Uani 1 1 d .
O6 O -0.6033(13) -0.4607(9) -0.9245(6) 0.086(4) Uani 1 1 d .
O4 O -0.6687(10) -0.2648(8) -0.7660(5) 0.056(3) Uani 1 1 d .
O3 O -0.8181(13) -0.0975(8) -0.8009(7) 0.081(4) Uani 1 1 d .
O2 O -1.1392(11) -0.0398(7) -0.9002(5) 0.053(3) Uani 1 1 d .
O1 O -1.2580(12) -0.0615(7) -1.0235(6) 0.061(3) Uani 1 1 d .
N2 N -0.0959(12) -0.2953(7) -0.9156(7) 0.041(3) Uani 1 1 d .
N1 N -1.6733(13) -0.1841(8) -0.9387(6) 0.046(3) Uani 1 1 d .
C14 C -0.2222(17) -0.3403(11) -0.9683(8) 0.055(4) Uani 1 1 d .
H14 H -0.2216 -0.3469 -1.0139 0.065 Uiso 1 1 calc R
C15 C -0.3556(15) -0.3782(10) -0.9591(7) 0.044(4) Uani 1 1 d .
H15 H -0.4422 -0.4088 -0.9977 0.052 Uiso 1 1 calc R
C16 C -0.3565(16) -0.3695(9) -0.8920(8) 0.035(4) Uani 1 1 d .
C17 C -0.2278(15) -0.3227(9) -0.8378(7) 0.043(4) Uani 1 1 d .
H17 H -0.2270 -0.3144 -0.7921 0.051 Uiso 1 1 calc R
C18 C -0.0982(15) -0.2874(9) -0.8504(8) 0.046(4) Uani 1 1 d .
H18 H -0.0100 -0.2572 -0.8122 0.055 Uiso 1 1 calc R
C13 C -0.5008(18) -0.4093(11) -0.8811(9) 0.048(4) Uani 1 1 d .
C12 C -0.6364(16) -0.4121(11) -0.8061(8) 0.059(4) Uani 1 1 d .
H12A H -0.6287 -0.4791 -0.7958 0.070 Uiso 1 1 calc R
H12B H -0.7411 -0.3994 -0.8487 0.070 Uiso 1 1 calc R
C11 C -0.6251(19) -0.3573(13) -0.7413(9) 0.070(5) Uani 1 1 d .
H11A H -0.7012 -0.3826 -0.7234 0.084 Uiso 1 1 calc R
H11B H -0.5127 -0.3597 -0.7019 0.084 Uiso 1 1 calc R
C10 C -0.6688(18) -0.2094(13) -0.7108(9) 0.069(5) Uani 1 1 d .
H10A H -0.5645 -0.2172 -0.6669 0.083 Uiso 1 1 calc R
H10B H -0.7592 -0.2282 -0.6993 0.083 Uiso 1 1 calc R
C9 C -0.690(2) -0.1115(16) -0.7340(11) 0.099(7) Uani 1 1 d .
H9A H -0.7075 -0.0739 -0.6981 0.119 Uiso 1 1 calc R
H9B H -0.5875 -0.0898 -0.7348 0.119 Uiso 1 1 calc R
C8 C -0.848(2) 0.0003(13) -0.8265(9) 0.083(6) Uani 1 1 d .
H8A H -0.7483 0.0270 -0.8269 0.099 Uiso 1 1 calc R
H8B H -0.8787 0.0382 -0.7945 0.099 Uiso 1 1 calc R
C7 C -0.9889(17) -0.0025(10) -0.9035(9) 0.060(5) Uani 1 1 d .
H7A H -1.0106 0.0604 -0.9244 0.072 Uiso 1 1 calc R
H7B H -0.9585 -0.0423 -0.9346 0.072 Uiso 1 1 calc R
C6 C -1.2624(17) -0.0652(10) -0.9647(9) 0.046(4) Uani 1 1 d .
C3 C -1.4070(16) -0.1069(8) -0.9535(9) 0.040(4) Uani 1 1 d .
C4 C -1.4061(17) -0.1139(11) -0.8869(8) 0.053(4) Uani 1 1 d .
H4 H -1.3141 -0.0926 -0.8454 0.063 Uiso 1 1 calc R
C5 C -1.5382(18) -0.1517(11) -0.8798(8) 0.053(4) Uani 1 1 d .
H5 H -1.5354 -0.1553 -0.8334 0.064 Uiso 1 1 calc R
C1 C -1.6736(14) -0.1786(9) -1.0046(8) 0.048(4) Uani 1 1 d .
H1 H -1.7663 -0.2004 -1.0456 0.057 Uiso 1 1 calc R
C2 C -1.5406(16) -0.1417(10) -1.0140(8) 0.051(4) Uani 1 1 d .
H2 H -1.5419 -0.1405 -1.0601 0.061 Uiso 1 1 calc R
S1 S -1.0974(4) -0.3030(3) -1.1451(2) 0.0542(11) Uani 1 1 d .
F3 F -1.0246(14) -0.4613(8) -1.0764(8) 0.137(5) Uani 1 1 d .
F1 F -0.8195(10) -0.3973(7) -1.0848(6) 0.107(4) Uani 1 1 d .
F2 F -1.0074(17) -0.4640(10) -1.1784(9) 0.165(7) Uani 1 1 d .
O7 O -1.0708(12) -0.2662(9) -1.0758(6) 0.091(4) Uani 1 1 d .
O9 O -1.2621(11) -0.3325(9) -1.1935(6) 0.102(4) Uani 1 1 d .
O8 O -1.0100(10) -0.2510(8) -1.1773(5) 0.079(3) Uani 1 1 d .
C19 C -0.982(2) -0.4135(14) -1.1241(14) 0.085(7) Uani 1 1 d .

loop_
_atom_site_aniso_label
_atom_site_aniso_U_11
_atom_site_aniso_U_22
_atom_site_aniso_U_33
_atom_site_aniso_U_23
_atom_site_aniso_U_13
_atom_site_aniso_U_12
Ag1 0.0511(6) 0.0587(8) 0.0845(9) 0.0098(9) 0.0445(6) -0.0039(7)
O5 0.044(6) 0.064(7) 0.069(8) 0.000(6) 0.035(6) -0.009(5)
O6 0.091(9) 0.104(10) 0.074(9) -0.037(8) 0.047(7) -0.067(8)
O4 0.065(6) 0.074(8) 0.040(6) -0.014(7) 0.034(5) -0.016(6)
O3 0.067(8) 0.057(9) 0.087(10) -0.011(7) 0.005(7) 0.015(6)
O2 0.041(6) 0.055(7) 0.062(7) 0.005(6) 0.023(6) -0.012(5)
O1 0.077(7) 0.070(8) 0.055(7) 0.000(6) 0.045(6) -0.014(6)
N2 0.039(7) 0.036(7) 0.059(8) 0.011(7) 0.031(7) 0.008(6)
N1 0.061(8) 0.056(9) 0.034(8) 0.008(7) 0.032(7) 0.007(7)
C14 0.050(10) 0.068(12) 0.039(10) -0.007(9) 0.013(9) -0.005(9)
C15 0.025(8) 0.053(10) 0.029(10) -0.010(8) -0.009(7) -0.014(7)
C16 0.039(9) 0.038(9) 0.027(9) -0.006(7) 0.012(8) 0.004(7)
C17 0.041(8) 0.052(10) 0.043(10) -0.012(8) 0.026(8) -0.012(8)
C18 0.048(9) 0.036(10) 0.059(10) -0.001(8) 0.028(8) -0.018(7)
C13 0.053(11) 0.051(11) 0.057(12) -0.006(9) 0.040(10) -0.013(9)
C12 0.066(11) 0.054(11) 0.072(12) 0.014(10) 0.046(9) -0.001(8)
C11 0.077(12) 0.073(14) 0.069(13) 0.021(11) 0.041(11) 0.010(10)
C10 0.054(10) 0.085(15) 0.083(14) 0.017(12) 0.043(10) 0.014(9)
C9 0.087(15) 0.13(2) 0.070(15) -0.040(15) 0.024(13) -0.026(15)
C8 0.081(13) 0.078(15) 0.093(15) -0.028(12) 0.040(12) -0.028(11)
C7 0.063(10) 0.028(10) 0.095(15) -0.002(9) 0.041(10) 0.001(8)
C6 0.037(9) 0.039(10) 0.055(12) 0.001(9) 0.015(9) 0.001(7)
C3 0.032(8) 0.017(8) 0.084(13) 0.011(8) 0.037(10) 0.011(7)
C4 0.047(10) 0.081(12) 0.040(10) 0.008(9) 0.028(9) -0.004(9)
C5 0.063(11) 0.068(12) 0.037(11) 0.003(9) 0.029(9) -0.001(9)
C1 0.026(8) 0.046(10) 0.058(11) -0.006(8) 0.006(7) -0.004(7)
C2 0.043(9) 0.061(11) 0.046(11) 0.018(9) 0.016(8) -0.011(8)
S1 0.049(2) 0.072(3) 0.047(3) 0.011(2) 0.025(2) 0.003(2)
F3 0.133(10) 0.092(9) 0.177(13) 0.059(10) 0.059(9) 0.002(7)
F1 0.050(6) 0.086(8) 0.152(10) 0.031(8) 0.013(6) 0.020(5)
F2 0.169(13) 0.114(12) 0.218(17) -0.080(12) 0.091(12) 0.000(10)
O7 0.112(9) 0.103(10) 0.073(7) -0.009(9) 0.056(7) -0.011(8)
O9 0.040(6) 0.134(11) 0.101(9) 0.007(9) 0.003(7) 0.002(7)
O8 0.074(6) 0.087(8) 0.086(7) 0.041(8) 0.043(6) 0.015(7)
C19 0.032(11) 0.082(16) 0.13(2) 0.031(15) 0.021(12) 0.010(10)

loop_
_atom_type_symbol
_atom_type_description
_atom_type_scat_dispersion_real
_atom_type_scat_dispersion_imag
_atom_type_scat_source
C C 0.0033 0.0016 'International Tables Vol C Tables 4.2.6.8 and 6.1.1.4'
H H 0.0000 0.0000 'International Tables Vol C Tables 4.2.6.8 and 6.1.1.4'
Ag Ag -0.8971 1.1015 'International Tables Vol C Tables 4.2.6.8 and 6.1.1.4'
F F 0.0171 0.0103 'International Tables Vol C Tables 4.2.6.8 and 6.1.1.4'
N N 0.0061 0.0033 'International Tables Vol C Tables 4.2.6.8 and 6.1.1.4'
O O 0.0106 0.0060 'International Tables Vol C Tables 4.2.6.8 and 6.1.1.4'
S S 0.1246 0.1234 'International Tables Vol C Tables 4.2.6.8 and 6.1.1.4'

loop_
_geom_angle_atom_site_label_1
_geom_angle_atom_site_label_2
_geom_angle_atom_site_label_3
_geom_angle
_geom_angle_site_symmetry_1
_geom_angle_site_symmetry_3
N2 Ag1 N1 178.0(5) 1_355 .
C13 O5 C12 114.7(11) . .
C10 O4 C11 110.3(12) . .
C9 O3 C8 115.8(15) . .
C6 O2 C7 115.3(11) . .
C14 N2 C18 117.4(11) . .
C14 N2 Ag1 123.5(10) . 1_755
C18 N2 Ag1 119.1(9) . 1_755
C1 N1 C5 118.1(12) . .
C1 N1 Ag1 120.0(10) . .
C5 N1 Ag1 121.9(9) . .
N2 C14 C15 123.5(13) . .
N2 C14 H14 118.2 . .
C15 C14 H14 118.2 . .
C16 C15 C14 118.5(13) . .
C16 C15 H15 120.8 . .
C14 C15 H15 120.8 . .
C17 C16 C15 118.2(13) . .
C17 C16 C13 122.5(13) . .
C15 C16 C13 119.3(13) . .
C16 C17 C18 120.4(13) . .
C16 C17 H17 119.8 . .
C18 C17 H17 119.8 . .
N2 C18 C17 122.0(13) . .
N2 C18 H18 119.0 . .
C17 C18 H18 119.0 . .
O6 C13 O5 125.7(13) . .
O6 C13 C16 123.1(14) . .
O5 C13 C16 111.3(13) . .
O5 C12 C11 105.6(12) . .
O5 C12 H12A 110.6 . .
C11 C12 H12A 110.6 . .
O5 C12 H12B 110.6 . .
C11 C12 H12B 110.6 . .
H12A C12 H12B 108.7 . .
O4 C11 C12 105.9(13) . .
O4 C11 H11A 110.5 . .
C12 C11 H11A 110.5 . .
O4 C11 H11B 110.5 . .
C12 C11 H11B 110.5 . .
H11A C11 H11B 108.7 . .
O4 C10 C9 109.4(15) . .
O4 C10 H10A 109.8 . .
C9 C10 H10A 109.8 . .
O4 C10 H10B 109.8 . .
C9 C10 H10B 109.8 . .
H10A C10 H10B 108.3 . .
O3 C9 C10 113.3(16) . .
O3 C9 H9A 108.9 . .
C10 C9 H9A 108.9 . .
O3 C9 H9B 108.9 . .
C10 C9 H9B 108.9 . .
H9A C9 H9B 107.7 . .
O3 C8 C7 106.2(13) . .
O3 C8 H8A 110.5 . .
C7 C8 H8A 110.5 . .
O3 C8 H8B 110.5 . .
C7 C8 H8B 110.5 . .
H8A C8 H8B 108.7 . .
O2 C7 C8 108.9(12) . .
O2 C7 H7A 109.9 . .
C8 C7 H7A 109.9 . .
O2 C7 H7B 109.9 . .
C8 C7 H7B 109.9 . .
H7A C7 H7B 108.3 . .
O1 C6 O2 125.6(13) . .
O1 C6 C3 124.0(14) . .
O2 C6 C3 110.3(13) . .
C4 C3 C2 119.1(13) . .
C4 C3 C6 123.0(14) . .
C2 C3 C6 117.8(14) . .
C5 C4 C3 120.8(15) . .
C5 C4 H4 119.6 . .
C3 C4 H4 119.6 . .
C4 C5 N1 121.3(14) . .
C4 C5 H5 119.3 . .
N1 C5 H5 119.3 . .
N1 C1 C2 122.3(13) . .
N1 C1 H1 118.8 . .
C2 C1 H1 118.8 . .
C3 C2 C1 118.3(13) . .
C3 C2 H2 120.9 . .
C1 C2 H2 120.9 . .
O7 S1 O9 117.5(7) . .
O7 S1 O8 112.1(7) . .
O9 S1 O8 116.4(7) . .
O7 S1 C19 104.8(10) . .
O9 S1 C19 102.4(9) . .
O8 S1 C19 100.6(8) . .
F2 C19 F1 111.0(18) . .
F2 C19 F3 109.8(18) . .
F1 C19 F3 103.5(17) . .
F2 C19 S1 115.0(16) . .
F1 C19 S1 110.3(14) . .
F3 C19 S1 106.5(14) . .

loop_
_geom_bond_atom_site_label_1
_geom_bond_atom_site_label_2
_geom_bond_distance
_geom_bond_site_symmetry_2
Ag1 N2 2.145(10) 1_355
Ag1 N1 2.158(10) .
O5 C13 1.308(16) .
O5 C12 1.448(13) .
O6 C13 1.197(16) .
O4 C10 1.368(16) .
O4 C11 1.398(18) .
O3 C9 1.351(19) .
O3 C8 1.466(18) .
O2 C6 1.334(16) .
O2 C7 1.472(14) .
O1 C6 1.212(16) .
N2 C14 1.327(15) .
N2 C18 1.335(15) .
N2 Ag1 2.145(9) 1_755
N1 C1 1.337(15) .
N1 C5 1.350(16) .
C14 C15 1.393(16) .
C14 H14 0.9300 .
C15 C16 1.371(17) .
C15 H15 0.9300 .
C16 C17 1.362(16) .
C16 C13 1.510(17) .
C17 C18 1.384(15) .
C17 H17 0.9300 .
C18 H18 0.9300 .
C12 C11 1.490(19) .
C12 H12A 0.9700 .
C12 H12B 0.9700 .
C11 H11A 0.9700 .
C11 H11B 0.9700 .
C10 C9 1.45(2) .
C10 H10A 0.9700 .
C10 H10B 0.9700 .
C9 H9A 0.9700 .
C9 H9B 0.9700 .
C8 C7 1.515(19) .
C8 H8A 0.9700 .
C8 H8B 0.9700 .
C7 H7A 0.9700 .
C7 H7B 0.9700 .
C6 C3 1.525(17) .
C3 C4 1.350(18) .
C3 C2 1.372(17) .
C4 C5 1.361(17) .
C4 H4 0.9300 .
C5 H5 0.9300 .
C1 C2 1.386(16) .
C1 H1 0.9300 .
C2 H2 0.9300 .
S1 O7 1.417(10) .
S1 O9 1.425(10) .
S1 O8 1.424(9) .
S1 C19 1.824(18) .
F3 C19 1.37(2) .
F1 C19 1.329(17) .
F2 C19 1.25(2) .

loop_
_geom_torsion_atom_site_label_1
_geom_torsion_atom_site_label_2
_geom_torsion_atom_site_label_3
_geom_torsion_atom_site_label_4
_geom_torsion
_geom_torsion_site_symmetry_1
N2 Ag1 N1 C1 162(12) 1_355
N2 Ag1 N1 C5 -20(13) 1_355
C18 N2 C14 C15 1(2) .
Ag1 N2 C14 C15 178.7(10) 1_755
N2 C14 C15 C16 -1(2) .
C14 C15 C16 C17 1(2) .
C14 C15 C16 C13 179.4(13) .
C15 C16 C17 C18 -2(2) .
C13 C16 C17 C18 -180.0(12) .
C14 N2 C18 C17 -1.2(19) .
Ag1 N2 C18 C17 -179.3(10) 1_755
C16 C17 C18 N2 2(2) .
C12 O5 C13 O6 -4(2) .
C12 O5 C13 C16 176.8(11) .
C17 C16 C13 O6 -170.2(15) .
C15 C16 C13 O6 12(2) .
C17 C16 C13 O5 9(2) .
C15 C16 C13 O5 -168.9(13) .
C13 O5 C12 C11 -169.1(13) .
C10 O4 C11 C12 177.5(11) .
O5 C12 C11 O4 71.2(14) .
C11 O4 C10 C9 171.5(13) .
C8 O3 C9 C10 178.5(14) .
O4 C10 C9 O3 50(2) .
C9 O3 C8 C7 176.6(14) .
C6 O2 C7 C8 -166.2(13) .
O3 C8 C7 O2 62.4(16) .
C7 O2 C6 O1 1(2) .
C7 O2 C6 C3 177.3(10) .
O1 C6 C3 C4 177.1(15) .
O2 C6 C3 C4 1.3(18) .
O1 C6 C3 C2 0(2) .
O2 C6 C3 C2 -176.3(12) .
C2 C3 C4 C5 -2(2) .
C6 C3 C4 C5 -180.0(13) .
C3 C4 C5 N1 1(2) .
C1 N1 C5 C4 0(2) .
Ag1 N1 C5 C4 -177.6(11) .
C5 N1 C1 C2 0(2) .
Ag1 N1 C1 C2 178.5(10) .
C4 C3 C2 C1 3(2) .
C6 C3 C2 C1 -179.2(12) .
N1 C1 C2 C3 -2(2) .
O7 S1 C19 F2 170.4(15) .
O9 S1 C19 F2 47.2(18) .
O8 S1 C19 F2 -73.2(17) .
O7 S1 C19 F1 -63.2(17) .
O9 S1 C19 F1 173.6(15) .
O8 S1 C19 F1 53.3(17) .
O7 S1 C19 F3 48.5(15) .
O9 S1 C19 F3 -74.7(16) .
O8 S1 C19 F3 165.0(13) .
